data_7063455
loop_
_publ_author_name
'Kumar, Sandeep'
'Gupta, Ashis Kumar'
'Vaishanv, Narendra Kumar'
'Kant, Ruchir'
'Mohanan, Kishor'

_publ_section_title
;
 CsF-mediated reaction of diazo compounds with 3-nitroindoles: access to
 cyano- and phosphonylpyrazolo[4,3-b]indoles
;
_journal_issue 40
_journal_name_full 'New Journal of Chemistry'
_journal_page_first 17670
_journal_page_last 17675
_journal_paper_doi 10.1039/D4NJ03266G
_journal_volume 48
_journal_year 2024
_chemical_formula_sum 'C16 H20 N3 O5 P'
_chemical_formula_weight 365.32
_space_group_IT_number 19
_space_group_name_Hall 'P 2ac 2ab'
_space_group_name_H-M_alt 'P 21 21 21'
_symmetry_cell_setting orthorhombic
_symmetry_Int_Tables_number 19
_symmetry_space_group_name_Hall 'P 2ac 2ab'
_symmetry_space_group_name_H-M 'P 21 21 21'
_atom_sites_solution_hydrogens geom
_atom_sites_solution_primary direct
_atom_sites_solution_secondary difmap
_audit_creation_method SHELXL-97
_audit_update_record
;
2024-02-27 deposited with the CCDC.	2024-09-25 downloaded from the CCDC.
;
_cell_angle_alpha 90.00
_cell_angle_beta 90.00
_cell_angle_gamma 90.00
_cell_formula_units_Z 4
_cell_length_a 9.7148(2)
_cell_length_b 10.9759(4)
_cell_length_c 17.1768(5)
_cell_measurement_reflns_used 4348
_cell_measurement_temperature 294(2)
_cell_measurement_theta_max 77.3020
_cell_measurement_theta_min 4.7730
_cell_volume 1831.54(9)
_computing_cell_refinement 'CrysAlisPro 1.171.42.67a (Rigaku OD, 2022)'
_computing_data_collection 'CrysAlisPro 1.171.42.67a (Rigaku OD, 2022)'
_computing_data_reduction 'CrysAlisPro 1.171.42.67a (Rigaku OD, 2022)'
_computing_molecular_graphics 'SHELXTL (Bruker, 1997)'
_computing_publication_material 'PLATON (Spek, 2003)'
_computing_structure_refinement 'SHELXL-97 (Sheldrick, 1997)'
_computing_structure_solution 'SHELXS-97 (Sheldrick, 1990)'
_diffrn_ambient_temperature 294(2)
_diffrn_detector 'Hybrid Pixel Array Detector'
_diffrn_detector_area_resol_mean 10.0000
_diffrn_detector_type HyPix
_diffrn_measured_fraction_theta_full 0.955
_diffrn_measured_fraction_theta_max 0.955
_diffrn_measurement_device 'four-circle diffractometer'
_diffrn_measurement_device_type 'XtaLAB Synergy, Dualflex, HyPix'
_diffrn_radiation_monochromator mirror
_diffrn_radiation_probe x-ray
_diffrn_radiation_type 'Cu K\a'
_diffrn_radiation_wavelength 1.54184
_diffrn_reflns_av_R_equivalents 0.0328
_diffrn_reflns_av_sigmaI/netI 0.0441
_diffrn_reflns_limit_h_max 12
_diffrn_reflns_limit_h_min -5
_diffrn_reflns_limit_k_max 13
_diffrn_reflns_limit_k_min -13
_diffrn_reflns_limit_l_max 21
_diffrn_reflns_limit_l_min -20
_diffrn_reflns_number 6736
_diffrn_reflns_theta_full 78.06
_diffrn_reflns_theta_max 78.06
_diffrn_reflns_theta_min 4.78
_diffrn_source 'micro-focus sealed X-ray tube'
_diffrn_source_type 'PhotonJet (Cu) X-ray Source'
_exptl_absorpt_coefficient_mu 1.610
_exptl_absorpt_correction_T_max 0.9384
_exptl_absorpt_correction_T_min 0.9238
_exptl_absorpt_correction_type multi-scan
_exptl_absorpt_process_details 'REQAB (Rigaku'
_exptl_crystal_colour 'clear light colourless'
_exptl_crystal_density_diffrn 1.325
_exptl_crystal_density_method 'not measured'
_exptl_crystal_description block
_exptl_crystal_F_000 768
_exptl_crystal_size_max 0.05
_exptl_crystal_size_mid 0.04
_exptl_crystal_size_min 0.04
_refine_diff_density_max 0.160
_refine_diff_density_min -0.219
_refine_diff_density_rms 0.037
_refine_ls_abs_structure_details 'Flack H D (1983), Acta Cryst. A39, 876-881'
_refine_ls_abs_structure_Flack 0.00(2)
_refine_ls_extinction_method none
_refine_ls_goodness_of_fit_ref 1.076
_refine_ls_hydrogen_treatment mixed
_refine_ls_matrix_type full
_refine_ls_number_parameters 235
_refine_ls_number_reflns 3412
_refine_ls_number_restraints 0
_refine_ls_restrained_S_all 1.076
_refine_ls_R_factor_all 0.0392
_refine_ls_R_factor_gt 0.0364
_refine_ls_shift/su_max 0.001
_refine_ls_shift/su_mean 0.000
_refine_ls_structure_factor_coef Fsqd
_refine_ls_weighting_details 'calc w=1/[\s^2^(Fo^2^)+(0.0529P)^2^+0.0000P] where P=(Fo^2^+2Fc^2^)/3'
_refine_ls_weighting_scheme calc
_refine_ls_wR_factor_gt 0.0956
_refine_ls_wR_factor_ref 0.0978
_reflns_number_gt 3147
_reflns_number_total 3412
_reflns_threshold_expression >2sigma(I)
_cod_data_source_file d4nj03266g2.cif
_cod_data_source_block xxx_CCDC1
_cod_depositor_comments
;
The following automatic conversions were performed:

data item '_exptl_absorpt_correction_type' value 'Multi-scan' was
changed to 'multi-scan' in accordance with the
/home/data/users/saulius/crontab/automatic-downloads/rss-feeds/RSC/lib/dictionaries/cif_core.dic
dictionary named 'cif_core.dic' version 2.4.2 last updated on
2011-04-26.

data item '_symmetry_cell_setting' value 'Orthorhombic' was changed
to 'orthorhombic' in accordance with the
/home/data/users/saulius/crontab/automatic-downloads/rss-feeds/RSC/lib/dictionaries/cif_core.dic
dictionary named 'cif_core.dic' version 2.4.2 last updated on
2011-04-26.

Automatic conversion script
Id: cif_fix_values 8170 2020-07-09 18:12:32Z antanas 

 Adding full bibliography for 7063454--7063455.cif.
;
_cod_database_code 7063455

loop_
_symmetry_equiv_pos_as_xyz
'x, y, z'
'-x+1/2, -y, z+1/2'
'-x, y+1/2, -z+1/2'
'x+1/2, -y+1/2, -z'

loop_
_atom_site_label
_atom_site_type_symbol
_atom_site_fract_x
_atom_site_fract_y
_atom_site_fract_z
_atom_site_U_iso_or_equiv
_atom_site_adp_type
_atom_site_occupancy
_atom_site_symmetry_multiplicity
_atom_site_calc_flag
_atom_site_refinement_flags
_atom_site_disorder_assembly
_atom_site_disorder_group
C1 C 0.4597(2) 0.52224(19) 0.63698(13) 0.0463(4) Uani 1 1 d . . .
C2 C 0.3907(3) 0.4600(2) 0.69555(15) 0.0575(5) Uani 1 1 d . . .
H2 H 0.3193 0.4063 0.6842 0.069 Uiso 1 1 calc R . .
C3 C 0.4321(3) 0.4808(3) 0.77153(16) 0.0654(7) Uani 1 1 d . . .
H3 H 0.3862 0.4415 0.8118 0.078 Uiso 1 1 calc R . .
C4 C 0.5406(3) 0.5590(3) 0.78937(15) 0.0623(6) Uani 1 1 d . . .
H4 H 0.5668 0.5697 0.8410 0.075 Uiso 1 1 calc R . .
C5 C 0.6092(2) 0.6201(2) 0.73163(14) 0.0552(5) Uani 1 1 d . . .
H5 H 0.6814 0.6726 0.7435 0.066 Uiso 1 1 calc R . .
C6 C 0.56847(19) 0.6022(2) 0.65510(13) 0.0455(4) Uani 1 1 d . . .
C7 C 0.6095(2) 0.6539(2) 0.58201(13) 0.0467(4) Uani 1 1 d . . .
C8 C 0.5304(2) 0.60859(19) 0.52304(12) 0.0423(4) Uani 1 1 d . . .
C12 C 0.57615(19) 0.6663(2) 0.45439(13) 0.0450(4) Uani 1 1 d . . .
C15 C 0.7740(2) 0.7074(3) 0.2971(2) 0.0739(8) Uani 1 1 d . . .
H15A H 0.8164 0.7653 0.2628 0.111 Uiso 1 1 calc R . .
H15B H 0.7786 0.6277 0.2743 0.111 Uiso 1 1 calc R . .
H15C H 0.8216 0.7072 0.3461 0.111 Uiso 1 1 calc R . .
C17 C 0.4934(4) 0.4651(3) 0.2694(2) 0.0906(11) Uani 1 1 d . . .
H17A H 0.5007 0.5152 0.2238 0.136 Uiso 1 1 calc R . .
H17B H 0.3981 0.4519 0.2815 0.136 Uiso 1 1 calc R . .
H17C H 0.5374 0.3882 0.2600 0.136 Uiso 1 1 calc R . .
C19 C 0.3308(2) 0.4741(2) 0.51141(13) 0.0459(4) Uani 1 1 d . . .
C21 C 0.1287(3) 0.3438(3) 0.52452(17) 0.0678(7) Uani 1 1 d . . .
C22 C 0.1504(3) 0.2724(3) 0.4503(2) 0.0833(9) Uani 1 1 d . . .
H22A H 0.1825 0.3262 0.4101 0.125 Uiso 1 1 calc R . .
H22B H 0.0650 0.2360 0.4345 0.125 Uiso 1 1 calc R . .
H22C H 0.2175 0.2097 0.4591 0.125 Uiso 1 1 calc R . .
C23 C 0.0870(4) 0.2604(4) 0.5920(2) 0.1063(15) Uani 1 1 d . . .
H23A H 0.1572 0.2002 0.6001 0.159 Uiso 1 1 calc R . .
H23B H 0.0016 0.2207 0.5798 0.159 Uiso 1 1 calc R . .
H23C H 0.0760 0.3080 0.6385 0.159 Uiso 1 1 calc R . .
C24 C 0.0294(3) 0.4464(4) 0.5142(2) 0.0828(9) Uani 1 1 d . . .
H24A H 0.0246 0.4930 0.5614 0.124 Uiso 1 1 calc R . .
H24B H -0.0601 0.4142 0.5022 0.124 Uiso 1 1 calc R . .
H24C H 0.0597 0.4977 0.4724 0.124 Uiso 1 1 calc R . .
H1 H 0.761(3) 0.779(3) 0.5713(19) 0.066(8) Uiso 1 1 d . . .
N9 N 0.43601(16) 0.52420(17) 0.55480(10) 0.0438(4) Uani 1 1 d . . .
N10 N 0.69741(19) 0.7349(2) 0.55031(12) 0.0547(5) Uani 1 1 d . . .
N11 N 0.6793(2) 0.7440(2) 0.47331(12) 0.0549(5) Uani 1 1 d . . .
O14 O 0.63182(16) 0.74050(16) 0.30936(10) 0.0546(4) Uani 1 1 d . . .
O16 O 0.55865(14) 0.52439(14) 0.33319(9) 0.0508(4) Uani 1 1 d . . .
O18 O 0.38722(15) 0.70243(17) 0.33681(9) 0.0543(4) Uani 1 1 d . . .
O20 O 0.26111(18) 0.39298(18) 0.55309(12) 0.0660(5) Uani 1 1 d . . .
O25 O 0.31199(15) 0.50163(16) 0.44464(9) 0.0545(4) Uani 1 1 d . . .
P13 P 0.52637(5) 0.65987(5) 0.35480(3) 0.04194(13) Uani 1 1 d . . .

loop_
_atom_site_aniso_label
_atom_site_aniso_U_11
_atom_site_aniso_U_22
_atom_site_aniso_U_33
_atom_site_aniso_U_23
_atom_site_aniso_U_13
_atom_site_aniso_U_12
C1 0.0488(9) 0.0448(10) 0.0454(11) 0.0027(9) -0.0029(8) 0.0043(8)
C2 0.0621(12) 0.0590(13) 0.0515(13) 0.0096(11) -0.0043(10) -0.0036(10)
C3 0.0732(14) 0.0758(17) 0.0472(13) 0.0136(12) 0.0025(11) 0.0056(13)
C4 0.0659(13) 0.0774(16) 0.0437(12) 0.0013(11) -0.0071(11) 0.0085(12)
C5 0.0519(11) 0.0648(14) 0.0490(12) -0.0040(11) -0.0090(9) 0.0072(10)
C6 0.0425(8) 0.0484(10) 0.0456(11) -0.0017(9) -0.0017(8) 0.0051(8)
C7 0.0437(9) 0.0495(10) 0.0470(11) -0.0016(10) -0.0036(8) -0.0037(9)
C8 0.0415(8) 0.0421(9) 0.0434(10) -0.0003(8) -0.0029(8) -0.0031(8)
C12 0.0450(9) 0.0432(10) 0.0468(11) -0.0011(9) 0.0009(7) -0.0036(8)
C15 0.0510(12) 0.0815(18) 0.089(2) 0.0015(17) 0.0182(12) -0.0036(12)
C17 0.120(3) 0.0729(18) 0.079(2) -0.0316(17) -0.0386(19) 0.0216(18)
C19 0.0466(9) 0.0440(10) 0.0471(11) 0.0022(9) -0.0033(8) -0.0058(8)
C21 0.0650(13) 0.0719(16) 0.0666(15) 0.0110(14) -0.0110(12) -0.0312(13)
C22 0.0827(18) 0.0721(19) 0.095(2) -0.0091(17) -0.0157(16) -0.0232(15)
C23 0.107(2) 0.117(3) 0.094(3) 0.038(2) -0.0134(19) -0.065(2)
C24 0.0613(13) 0.102(2) 0.085(2) -0.0018(19) 0.0014(15) -0.0155(16)
N9 0.0468(8) 0.0434(9) 0.0413(9) 0.0035(7) -0.0035(6) -0.0071(7)
N10 0.0500(9) 0.0635(12) 0.0506(11) -0.0035(9) -0.0056(8) -0.0193(9)
N11 0.0562(10) 0.0573(11) 0.0512(11) -0.0021(9) 0.0011(8) -0.0162(9)
O14 0.0550(8) 0.0522(9) 0.0565(10) 0.0108(7) 0.0097(7) 0.0014(6)
O16 0.0541(7) 0.0437(8) 0.0547(9) -0.0043(7) -0.0058(6) 0.0040(6)
O18 0.0491(7) 0.0649(10) 0.0489(9) 0.0055(8) 0.0024(6) 0.0121(7)
O20 0.0683(9) 0.0690(11) 0.0607(10) 0.0194(9) -0.0154(8) -0.0313(9)
O25 0.0563(7) 0.0622(10) 0.0450(8) 0.0039(7) -0.0052(6) -0.0138(7)
P13 0.0429(2) 0.0414(2) 0.0414(2) 0.0018(2) 0.00260(18) 0.00346(19)

loop_
_atom_type_symbol
_atom_type_description
_atom_type_scat_dispersion_real
_atom_type_scat_dispersion_imag
_atom_type_scat_source
C C 0.0181 0.0091 'International Tables Vol C Tables 4.2.6.8 and 6.1.1.4'
H H 0.0000 0.0000 'International Tables Vol C Tables 4.2.6.8 and 6.1.1.4'
N N 0.0311 0.0180 'International Tables Vol C Tables 4.2.6.8 and 6.1.1.4'
O O 0.0492 0.0322 'International Tables Vol C Tables 4.2.6.8 and 6.1.1.4'
P P 0.2955 0.4335 'International Tables Vol C Tables 4.2.6.8 and 6.1.1.4'

loop_
_geom_angle_atom_site_label_1
_geom_angle_atom_site_label_2
_geom_angle_atom_site_label_3
_geom_angle
_geom_angle_site_symmetry_1
_geom_angle_site_symmetry_3
_geom_angle_publ_flag
C2 C1 C6 120.6(2) . . ?
C2 C1 N9 130.2(2) . . ?
C6 C1 N9 109.23(18) . . ?
C3 C2 C1 117.5(2) . . ?
C3 C2 H2 121.3 . . ?
C1 C2 H2 121.3 . . ?
C2 C3 C4 121.9(2) . . ?
C2 C3 H3 119.0 . . ?
C4 C3 H3 119.0 . . ?
C5 C4 C3 120.7(2) . . ?
C5 C4 H4 119.7 . . ?
C3 C4 H4 119.7 . . ?
C4 C5 C6 118.6(2) . . ?
C4 C5 H5 120.7 . . ?
C6 C5 H5 120.7 . . ?
C5 C6 C1 120.8(2) . . ?
C5 C6 C7 134.0(2) . . ?
C1 C6 C7 105.15(18) . . ?
N10 C7 C8 107.30(19) . . ?
N10 C7 C6 142.2(2) . . ?
C8 C7 C6 110.43(18) . . ?
C7 C8 C12 106.21(18) . . ?
C7 C8 N9 108.51(18) . . ?
C12 C8 N9 145.28(19) . . ?
N11 C12 C8 108.37(19) . . ?
N11 C12 P13 117.17(16) . . ?
C8 C12 P13 134.44(16) . . ?
O14 C15 H15A 109.5 . . ?
O14 C15 H15B 109.5 . . ?
H15A C15 H15B 109.5 . . ?
O14 C15 H15C 109.5 . . ?
H15A C15 H15C 109.5 . . ?
H15B C15 H15C 109.5 . . ?
O16 C17 H17A 109.5 . . ?
O16 C17 H17B 109.5 . . ?
H17A C17 H17B 109.5 . . ?
O16 C17 H17C 109.5 . . ?
H17A C17 H17C 109.5 . . ?
H17B C17 H17C 109.5 . . ?
O25 C19 O20 127.33(19) . . ?
O25 C19 N9 121.94(19) . . ?
O20 C19 N9 110.70(19) . . ?
O20 C21 C24 109.1(2) . . ?
O20 C21 C22 110.3(2) . . ?
C24 C21 C22 112.4(3) . . ?
O20 C21 C23 101.4(2) . . ?
C24 C21 C23 111.7(3) . . ?
C22 C21 C23 111.4(3) . . ?
C21 C22 H22A 109.5 . . ?
C21 C22 H22B 109.5 . . ?
H22A C22 H22B 109.5 . . ?
C21 C22 H22C 109.5 . . ?
H22A C22 H22C 109.5 . . ?
H22B C22 H22C 109.5 . . ?
C21 C23 H23A 109.5 . . ?
C21 C23 H23B 109.5 . . ?
H23A C23 H23B 109.5 . . ?
C21 C23 H23C 109.5 . . ?
H23A C23 H23C 109.5 . . ?
H23B C23 H23C 109.5 . . ?
C21 C24 H24A 109.5 . . ?
C21 C24 H24B 109.5 . . ?
H24A C24 H24B 109.5 . . ?
C21 C24 H24C 109.5 . . ?
H24A C24 H24C 109.5 . . ?
H24B C24 H24C 109.5 . . ?
C19 N9 C8 122.23(18) . . ?
C19 N9 C1 130.27(17) . . ?
C8 N9 C1 106.66(16) . . ?
N11 N10 C7 111.40(18) . . ?
N11 N10 H1 118(2) . . ?
C7 N10 H1 131(2) . . ?
N10 N11 C12 106.72(19) . . ?
C15 O14 P13 123.88(18) . . ?
C17 O16 P13 121.87(17) . . ?
C19 O20 C21 120.60(19) . . ?
O18 P13 O14 108.63(10) . . ?
O18 P13 O16 116.01(10) . . ?
O14 P13 O16 106.77(9) . . ?
O18 P13 C12 116.19(10) . . ?
O14 P13 C12 106.23(10) . . ?
O16 P13 C12 102.21(10) . . ?

loop_
_geom_bond_atom_site_label_1
_geom_bond_atom_site_label_2
_geom_bond_distance
_geom_bond_site_symmetry_2
_geom_bond_publ_flag
C1 C2 1.389(3) . ?
C1 C6 1.409(3) . ?
C1 N9 1.430(3) . ?
C2 C3 1.385(4) . ?
C2 H2 0.9300 . ?
C3 C4 1.393(4) . ?
C3 H3 0.9300 . ?
C4 C5 1.370(4) . ?
C4 H4 0.9300 . ?
C5 C6 1.387(3) . ?
C5 H5 0.9300 . ?
C6 C7 1.434(3) . ?
C7 N10 1.348(3) . ?
C7 C8 1.365(3) . ?
C8 C12 1.411(3) . ?
C8 N9 1.413(3) . ?
C12 N11 1.355(3) . ?
C12 P13 1.779(2) . ?
C15 O14 1.444(3) . ?
C15 H15A 0.9600 . ?
C15 H15B 0.9600 . ?
C15 H15C 0.9600 . ?
C17 O16 1.423(3) . ?
C17 H17A 0.9600 . ?
C17 H17B 0.9600 . ?
C17 H17C 0.9600 . ?
C19 O25 1.200(3) . ?
C19 O20 1.328(3) . ?
C19 N9 1.379(3) . ?
C21 O20 1.479(3) . ?
C21 C24 1.493(5) . ?
C21 C22 1.511(5) . ?
C21 C23 1.532(4) . ?
C22 H22A 0.9600 . ?
C22 H22B 0.9600 . ?
C22 H22C 0.9600 . ?
C23 H23A 0.9600 . ?
C23 H23B 0.9600 . ?
C23 H23C 0.9600 . ?
C24 H24A 0.9600 . ?
C24 H24B 0.9600 . ?
C24 H24C 0.9600 . ?
N10 N11 1.338(3) . ?
N10 H1 0.86(3) . ?
O14 P13 1.5626(16) . ?
O16 P13 1.5643(16) . ?
O18 P13 1.4633(15) . ?

loop_
_geom_torsion_atom_site_label_1
_geom_torsion_atom_site_label_2
_geom_torsion_atom_site_label_3
_geom_torsion_atom_site_label_4
_geom_torsion
_geom_torsion_site_symmetry_1
_geom_torsion_site_symmetry_2
_geom_torsion_site_symmetry_3
_geom_torsion_site_symmetry_4
_geom_torsion_publ_flag
C6 C1 C2 C3 0.7(3) . . . . ?
N9 C1 C2 C3 -176.5(2) . . . . ?
C1 C2 C3 C4 -1.3(4) . . . . ?
C2 C3 C4 C5 1.2(4) . . . . ?
C3 C4 C5 C6 -0.3(4) . . . . ?
C4 C5 C6 C1 -0.4(3) . . . . ?
C4 C5 C6 C7 176.0(2) . . . . ?
C2 C1 C6 C5 0.2(3) . . . . ?
N9 C1 C6 C5 177.9(2) . . . . ?
C2 C1 C6 C7 -177.1(2) . . . . ?
N9 C1 C6 C7 0.6(2) . . . . ?
C5 C6 C7 N10 0.9(5) . . . . ?
C1 C6 C7 N10 177.7(3) . . . . ?
C5 C6 C7 C8 -176.6(2) . . . . ?
C1 C6 C7 C8 0.2(2) . . . . ?
N10 C7 C8 C12 0.3(3) . . . . ?
C6 C7 C8 C12 178.76(18) . . . . ?
N10 C7 C8 N9 -179.35(18) . . . . ?
C6 C7 C8 N9 -0.9(2) . . . . ?
C7 C8 C12 N11 -0.3(2) . . . . ?
N9 C8 C12 N11 179.2(3) . . . . ?
C7 C8 C12 P13 -178.97(19) . . . . ?
N9 C8 C12 P13 0.5(5) . . . . ?
O25 C19 N9 C8 -1.6(3) . . . . ?
O20 C19 N9 C8 176.70(19) . . . . ?
O25 C19 N9 C1 166.5(2) . . . . ?
O20 C19 N9 C1 -15.2(3) . . . . ?
C7 C8 N9 C19 171.8(2) . . . . ?
C12 C8 N9 C19 -7.7(4) . . . . ?
C7 C8 N9 C1 1.3(2) . . . . ?
C12 C8 N9 C1 -178.2(3) . . . . ?
C2 C1 N9 C19 6.8(4) . . . . ?
C6 C1 N9 C19 -170.6(2) . . . . ?
C2 C1 N9 C8 176.3(2) . . . . ?
C6 C1 N9 C8 -1.2(2) . . . . ?
C8 C7 N10 N11 -0.3(3) . . . . ?
C6 C7 N10 N11 -177.8(3) . . . . ?
C7 N10 N11 C12 0.1(3) . . . . ?
C8 C12 N11 N10 0.1(3) . . . . ?
P13 C12 N11 N10 179.08(17) . . . . ?
O25 C19 O20 C21 -13.2(4) . . . . ?
N9 C19 O20 C21 168.7(2) . . . . ?
C24 C21 O20 C19 -60.0(3) . . . . ?
C22 C21 O20 C19 63.9(3) . . . . ?
C23 C21 O20 C19 -177.9(3) . . . . ?
C15 O14 P13 O18 -163.8(2) . . . . ?
C15 O14 P13 O16 -38.0(2) . . . . ?
C15 O14 P13 C12 70.5(2) . . . . ?
C17 O16 P13 O18 30.2(3) . . . . ?
C17 O16 P13 O14 -91.0(3) . . . . ?
C17 O16 P13 C12 157.7(3) . . . . ?
N11 C12 P13 O18 -114.54(18) . . . . ?
C8 C12 P13 O18 64.0(3) . . . . ?
N11 C12 P13 O14 6.4(2) . . . . ?
C8 C12 P13 O14 -175.0(2) . . . . ?
N11 C12 P13 O16 118.12(18) . . . . ?
C8 C12 P13 O16 -63.3(2) . . . . ?
